data_2239403
loop_
_publ_author_name
'Al-Omary, Fatmah A. M.'
'Ghabbour, Hazem A.'
'El-Emam, Ali A.'
'Chidan Kumar, C. S.'
'Fun, Hoong-Kun'

_publ_section_title
;
 4-(2-Methoxyphenyl)piperazin-1-ium
 6-chloro-5-isopropyl-2,4-dioxopyrimidin-1-ide
;
_journal_coeditor_code SJ5388
_journal_issue 3
_journal_name_full 'Acta Crystallographica Section E'
_journal_page_first o245
_journal_page_last o246
_journal_paper_doi 10.1107/S1600536814002256
_journal_volume 70
_journal_year 2014
_chemical_formula_iupac 'C11 H17 N2 O +, C7 H8 Cl N2 O2 -'
_chemical_formula_moiety 'C11 H17 N2 O +, C7 H8 Cl N2 O2 -'
_chemical_formula_sum 'C18 H25 Cl N4 O3'
_chemical_formula_weight 380.87
_chemical_name_systematic
;
4-(2-Methoxyphenyl)piperazin-1-ium
6-chloro-5-isopropyl-2,4-dioxopyrimidin-1-ide
;
_space_group_IT_number 14
_symmetry_cell_setting monoclinic
_symmetry_space_group_name_Hall '-P 2yn'
_symmetry_space_group_name_H-M 'P 1 21/n 1'
_atom_sites_solution_hydrogens geom
_atom_sites_solution_primary direct
_atom_sites_solution_secondary difmap
_audit_creation_method SHELXL-97
_cell_angle_alpha 90.00
_cell_angle_beta 98.8320(10)
_cell_angle_gamma 90.00
_cell_formula_units_Z 4
_cell_length_a 8.9416(2)
_cell_length_b 10.5152(3)
_cell_length_c 20.5626(5)
_cell_measurement_reflns_used 3769
_cell_measurement_temperature 296(2)
_cell_measurement_theta_max 69.60
_cell_measurement_theta_min 4.20
_cell_volume 1910.43(8)
_computing_cell_refinement 'SAINT (Bruker, 2009)'
_computing_data_collection 'APEX2 (Bruker, 2009)'
_computing_data_reduction 'SAINT (Bruker, 2009)'
_computing_molecular_graphics 'SHELXTL (Sheldrick, 2008)'
_computing_publication_material
;
SHELXTL (Sheldrick, 2008)  and PLATON (Spek, 2009)
;
_computing_structure_refinement 'SHELXTL (Sheldrick, 2008)'
_computing_structure_solution 'SHELXTL (Sheldrick, 2008)'
_diffrn_ambient_temperature 296(2)
_diffrn_measured_fraction_theta_full 0.979
_diffrn_measured_fraction_theta_max 0.979
_diffrn_measurement_device_type 'Bruker APEXII CCD'
_diffrn_measurement_method '\f and \w scans'
_diffrn_radiation_monochromator graphite
_diffrn_radiation_source 'fine-focus sealed tube'
_diffrn_radiation_type CuK\a
_diffrn_radiation_wavelength 1.54178
_diffrn_reflns_av_R_equivalents 0.0334
_diffrn_reflns_av_sigmaI/netI 0.0378
_diffrn_reflns_limit_h_max 10
_diffrn_reflns_limit_h_min -10
_diffrn_reflns_limit_k_max 9
_diffrn_reflns_limit_k_min -12
_diffrn_reflns_limit_l_max 24
_diffrn_reflns_limit_l_min -24
_diffrn_reflns_number 11481
_diffrn_reflns_theta_full 69.82
_diffrn_reflns_theta_max 69.82
_diffrn_reflns_theta_min 4.35
_diffrn_standards_number 0
_exptl_absorpt_coefficient_mu 1.985
_exptl_absorpt_correction_T_max 0.9073
_exptl_absorpt_correction_T_min 0.2963
_exptl_absorpt_correction_type multi-scan
_exptl_absorpt_process_details '(<i>SADABS</i>; Bruker, 2009)'
_exptl_crystal_colour colourless
_exptl_crystal_density_diffrn 1.324
_exptl_crystal_density_method 'not measured'
_exptl_crystal_description plate
_exptl_crystal_F_000 808
_exptl_crystal_size_max 0.81
_exptl_crystal_size_mid 0.13
_exptl_crystal_size_min 0.05
_refine_diff_density_max 0.333
_refine_diff_density_min -0.320
_refine_ls_extinction_coef 0.0081(5)
_refine_ls_extinction_expression Fc^*^=kFc[1+0.001xFc^2^\l^3^/sin(2\q)]^-1/4^
_refine_ls_extinction_method 'SHELXTL (Sheldrick, 2008)'
_refine_ls_goodness_of_fit_ref 1.056
_refine_ls_hydrogen_treatment mixed
_refine_ls_matrix_type full
_refine_ls_number_parameters 251
_refine_ls_number_reflns 3531
_refine_ls_number_restraints 0
_refine_ls_restrained_S_all 1.056
_refine_ls_R_factor_all 0.0478
_refine_ls_R_factor_gt 0.0448
_refine_ls_shift/su_max 0.001
_refine_ls_shift/su_mean 0.000
_refine_ls_structure_factor_coef Fsqd
_refine_ls_weighting_details 'calc w=1/[\s^2^(Fo^2^)+(0.0615P)^2^+0.5789P] where P=(Fo^2^+2Fc^2^)/3'
_refine_ls_weighting_scheme calc
_refine_ls_wR_factor_gt 0.1157
_refine_ls_wR_factor_ref 0.1181
_reflns_number_gt 3204
_reflns_number_total 3531
_reflns_threshold_expression I>2\s(I)
_cod_data_source_file sj5388sup1.cif
_cod_data_source_block I
_cod_original_sg_symbol_H-M 'P 21/n'
_cod_database_code 2239403
_cod_database_fobs_code 2239403

loop_
_symmetry_equiv_pos_as_xyz
'x, y, z'
'-x+1/2, y+1/2, -z+1/2'
'-x, -y, -z'
'x-1/2, -y-1/2, z-1/2'

loop_
_atom_site_type_symbol
_atom_site_label
_atom_site_fract_x
_atom_site_fract_y
_atom_site_fract_z
_atom_site_U_iso_or_equiv
_atom_site_adp_type
_atom_site_calc_flag
_atom_site_refinement_flags
_atom_site_occupancy
_atom_site_symmetry_multiplicity
Cl Cl1 0.50958(5) 0.52933(5) 0.21770(2) 0.05543(19) Uani d . 1 1
O O2 0.20219(13) 0.51968(11) 0.00176(5) 0.0368(3) Uani d . 1 1
N N4 0.34035(14) 0.51859(13) 0.10447(7) 0.0340(3) Uani d . 1 1
C C14 0.20877(17) 0.51323(14) 0.06313(7) 0.0300(3) Uani d . 1 1
N N3 0.07667(15) 0.50064(14) 0.08862(7) 0.0347(3) Uani d . 1 1
C C15 0.0644(2) 0.49113(17) 0.15482(8) 0.0387(4) Uani d . 1 1
O O3 -0.06114(16) 0.47528(17) 0.17059(7) 0.0623(4) Uani d . 1 1
C C12 0.33057(18) 0.51541(15) 0.16938(8) 0.0347(3) Uani d . 1 1
C C13 0.2058(2) 0.50286(16) 0.19945(8) 0.0370(4) Uani d . 1 1
C C16 0.2061(2) 0.49421(19) 0.27315(9) 0.0478(4) Uani d . 1 1
H H16A 0.3083 0.5163 0.2947 0.057 Uiso calc R 1 1
C C17 0.0969(3) 0.5878(2) 0.29765(10) 0.0591(5) Uani d . 1 1
H H17A 0.1235 0.6729 0.2871 0.089 Uiso calc R 1 1
H H17B 0.1029 0.5796 0.3445 0.089 Uiso calc R 1 1
H H17C -0.0044 0.5697 0.2768 0.089 Uiso calc R 1 1
C C18 0.1753(4) 0.3582(2) 0.29280(12) 0.0783(8) Uani d . 1 1
H H18A 0.2574 0.3045 0.2849 0.118 Uiso calc R 1 1
H H18B 0.0829 0.3287 0.2672 0.118 Uiso calc R 1 1
H H18C 0.1661 0.3556 0.3387 0.118 Uiso calc R 1 1
O O1 0.73479(17) 0.92628(13) 0.14090(7) 0.0524(3) Uani d . 1 1
N N2 0.57634(15) 1.36876(13) 0.05996(7) 0.0347(3) Uani d . 1 1
N N1 0.66629(14) 1.10889(13) 0.04804(6) 0.0343(3) Uani d . 1 1
C C11 0.59845(18) 1.18107(15) -0.00956(8) 0.0359(3) Uani d . 1 1
H H11A 0.5429 1.1240 -0.0416 0.043 Uiso calc R 1 1
H H11B 0.6774 1.2216 -0.0297 0.043 Uiso calc R 1 1
C C5 0.79466(19) 0.97928(16) -0.02689(9) 0.0393(4) Uani d . 1 1
H H5A 0.7690 1.0388 -0.0602 0.047 Uiso calc R 1 1
C C10 0.49247(17) 1.28106(16) 0.01019(9) 0.0384(4) Uani d . 1 1
H H10A 0.4484 1.3291 -0.0283 0.046 Uiso calc R 1 1
H H10B 0.4109 1.2403 0.0285 0.046 Uiso calc R 1 1
C C8 0.75164(18) 1.19407(16) 0.09704(8) 0.0375(4) Uani d . 1 1
H H8A 0.8336 1.2332 0.0784 0.045 Uiso calc R 1 1
H H8B 0.7956 1.1449 0.1351 0.045 Uiso calc R 1 1
C C3 0.9169(2) 0.78466(17) 0.00959(10) 0.0485(5) Uani d . 1 1
H H3A 0.9744 0.7141 0.0018 0.058 Uiso calc R 1 1
C C1 0.78835(18) 0.90656(16) 0.08317(9) 0.0395(4) Uani d . 1 1
C C9 0.65130(19) 1.29640(16) 0.11833(8) 0.0374(4) Uani d . 1 1
H H9A 0.5750 1.2581 0.1409 0.045 Uiso calc R 1 1
H H9B 0.7114 1.3539 0.1487 0.045 Uiso calc R 1 1
C C4 0.87617(19) 0.87161(18) -0.03948(10) 0.0457(4) Uani d . 1 1
H H4A 0.9028 0.8588 -0.0810 0.055 Uiso calc R 1 1
C C6 0.75084(17) 0.99994(15) 0.03383(8) 0.0344(3) Uani d . 1 1
C C2 0.8731(2) 0.80127(17) 0.07064(10) 0.0473(4) Uani d . 1 1
H H2A 0.9005 0.7414 0.1036 0.057 Uiso calc R 1 1
C C7 0.7453(3) 0.8242(2) 0.18654(11) 0.0666(6) Uani d . 1 1
H H7A 0.6991 0.8485 0.2238 0.100 Uiso calc R 1 1
H H7B 0.8499 0.8039 0.2008 0.100 Uiso calc R 1 1
H H7C 0.6942 0.7511 0.1658 0.100 Uiso calc R 1 1
H H2N2 0.646(2) 1.408(2) 0.0405(10) 0.040(5) Uiso d . 1 1
H H1N2 0.511(2) 1.428(2) 0.0733(10) 0.043(5) Uiso d . 1 1
H H1N3 -0.006(3) 0.4964(19) 0.0606(11) 0.042(5) Uiso d . 1 1

loop_
_atom_site_aniso_label
_atom_site_aniso_U_11
_atom_site_aniso_U_22
_atom_site_aniso_U_33
_atom_site_aniso_U_12
_atom_site_aniso_U_13
_atom_site_aniso_U_23
Cl1 0.0362(3) 0.0756(4) 0.0511(3) 0.0075(2) -0.00393(18) -0.0107(2)
O2 0.0322(5) 0.0468(7) 0.0329(6) -0.0035(5) 0.0101(4) 0.0021(4)
N4 0.0269(6) 0.0386(7) 0.0378(7) 0.0026(5) 0.0087(5) -0.0008(5)
C14 0.0288(7) 0.0278(7) 0.0351(8) 0.0002(5) 0.0105(6) 0.0000(5)
N3 0.0263(7) 0.0453(8) 0.0335(7) -0.0026(5) 0.0077(6) -0.0013(5)
C15 0.0376(8) 0.0440(9) 0.0371(9) -0.0034(7) 0.0142(7) -0.0024(7)
O3 0.0402(7) 0.1034(12) 0.0476(8) -0.0184(7) 0.0209(6) -0.0075(7)
C12 0.0319(8) 0.0338(8) 0.0379(8) 0.0042(6) 0.0038(6) -0.0034(6)
C13 0.0396(9) 0.0373(8) 0.0353(8) 0.0021(6) 0.0098(7) -0.0021(6)
C16 0.0551(11) 0.0542(11) 0.0350(9) 0.0060(9) 0.0101(8) -0.0027(7)
C17 0.0753(14) 0.0635(13) 0.0417(10) 0.0122(11) 0.0194(9) -0.0062(9)
C18 0.130(2) 0.0601(14) 0.0516(12) 0.0141(15) 0.0340(14) 0.0112(10)
O1 0.0662(8) 0.0449(7) 0.0478(7) 0.0088(6) 0.0147(6) 0.0087(6)
N2 0.0304(6) 0.0304(7) 0.0467(8) 0.0003(5) 0.0164(6) 0.0005(5)
N1 0.0326(6) 0.0310(7) 0.0383(7) 0.0024(5) 0.0029(5) -0.0018(5)
C11 0.0347(7) 0.0346(8) 0.0379(8) 0.0010(6) 0.0037(6) -0.0005(6)
C5 0.0348(8) 0.0388(9) 0.0442(9) -0.0001(6) 0.0054(7) -0.0022(7)
C10 0.0315(8) 0.0360(8) 0.0472(9) 0.0024(6) 0.0044(7) 0.0029(7)
C8 0.0348(8) 0.0355(8) 0.0410(8) 0.0023(6) 0.0019(6) -0.0025(6)
C3 0.0374(8) 0.0347(9) 0.0734(13) 0.0048(7) 0.0090(8) -0.0090(8)
C1 0.0364(8) 0.0345(8) 0.0464(9) -0.0008(7) 0.0025(7) -0.0001(7)
C9 0.0387(8) 0.0359(8) 0.0391(8) -0.0022(7) 0.0107(7) -0.0021(6)
C4 0.0378(8) 0.0449(10) 0.0558(11) 0.0000(7) 0.0112(8) -0.0123(8)
C6 0.0278(7) 0.0297(8) 0.0449(9) -0.0005(6) 0.0034(6) -0.0025(6)
C2 0.0440(9) 0.0333(9) 0.0627(11) 0.0052(7) 0.0020(8) 0.0044(8)
C7 0.0879(16) 0.0568(13) 0.0546(12) -0.0033(12) 0.0087(11) 0.0155(10)

loop_
_atom_type_symbol
_atom_type_description
_atom_type_scat_dispersion_real
_atom_type_scat_dispersion_imag
_atom_type_scat_source
C C 0.0181 0.0091 'International Tables Vol C Tables 4.2.6.8 and 6.1.1.4'
H H 0.0000 0.0000 'International Tables Vol C Tables 4.2.6.8 and 6.1.1.4'
N N 0.0311 0.0180 'International Tables Vol C Tables 4.2.6.8 and 6.1.1.4'
O O 0.0492 0.0322 'International Tables Vol C Tables 4.2.6.8 and 6.1.1.4'
Cl Cl 0.3639 0.7018 'International Tables Vol C Tables 4.2.6.8 and 6.1.1.4'

loop_
_geom_angle_atom_site_label_1
_geom_angle_atom_site_label_2
_geom_angle_atom_site_label_3
_geom_angle
C14 N4 C12 116.17(13)
O2 C14 N4 122.35(13)
O2 C14 N3 118.64(14)
N4 C14 N3 119.00(14)
C14 N3 C15 125.85(15)
C14 N3 H1N3 116.7(14)
C15 N3 H1N3 117.5(14)
O3 C15 N3 118.90(17)
O3 C15 C13 126.11(16)
N3 C15 C13 114.99(14)
N4 C12 C13 129.23(16)
N4 C12 Cl1 111.43(12)
C13 C12 Cl1 119.34(13)
C12 C13 C15 114.63(15)
C12 C13 C16 125.66(17)
C15 C13 C16 119.64(15)
C13 C16 C18 110.40(16)
C13 C16 C17 112.83(16)
C18 C16 C17 111.53(18)
C13 C16 H16A 107.3
C18 C16 H16A 107.3
C17 C16 H16A 107.3
C16 C17 H17A 109.5
C16 C17 H17B 109.5
H17A C17 H17B 109.5
C16 C17 H17C 109.5
H17A C17 H17C 109.5
H17B C17 H17C 109.5
C16 C18 H18A 109.5
C16 C18 H18B 109.5
H18A C18 H18B 109.5
C16 C18 H18C 109.5
H18A C18 H18C 109.5
H18B C18 H18C 109.5
C1 O1 C7 117.67(16)
C9 N2 C10 110.69(13)
C9 N2 H2N2 109.9(13)
C10 N2 H2N2 106.8(13)
C9 N2 H1N2 109.4(13)
C10 N2 H1N2 110.2(13)
H2N2 N2 H1N2 109.8(18)
C6 N1 C11 114.77(13)
C6 N1 C8 113.17(12)
C11 N1 C8 110.29(13)
N1 C11 C10 110.09(13)
N1 C11 H11A 109.6
C10 C11 H11A 109.6
N1 C11 H11B 109.6
C10 C11 H11B 109.6
H11A C11 H11B 108.2
C6 C5 C4 121.67(17)
C6 C5 H5A 119.2
C4 C5 H5A 119.2
N2 C10 C11 110.14(13)
N2 C10 H10A 109.6
C11 C10 H10A 109.6
N2 C10 H10B 109.6
C11 C10 H10B 109.6
H10A C10 H10B 108.1
N1 C8 C9 111.34(13)
N1 C8 H8A 109.4
C9 C8 H8A 109.4
N1 C8 H8B 109.4
C9 C8 H8B 109.4
H8A C8 H8B 108.0
C4 C3 C2 120.27(16)
C4 C3 H3A 119.9
C2 C3 H3A 119.9
O1 C1 C2 123.92(16)
O1 C1 C6 116.29(15)
C2 C1 C6 119.78(16)
N2 C9 C8 110.15(13)
N2 C9 H9A 109.6
C8 C9 H9A 109.6
N2 C9 H9B 109.6
C8 C9 H9B 109.6
H9A C9 H9B 108.1
C3 C4 C5 119.60(17)
C3 C4 H4A 120.2
C5 C4 H4A 120.2
C5 C6 C1 118.03(15)
C5 C6 N1 122.93(15)
C1 C6 N1 119.01(15)
C3 C2 C1 120.56(18)
C3 C2 H2A 119.7
C1 C2 H2A 119.7
O1 C7 H7A 109.5
O1 C7 H7B 109.5
H7A C7 H7B 109.5
O1 C7 H7C 109.5
H7A C7 H7C 109.5
H7B C7 H7C 109.5

loop_
_geom_bond_atom_site_label_1
_geom_bond_atom_site_label_2
_geom_bond_distance
Cl1 C12 1.7557(17)
O2 C14 1.2561(19)
N4 C14 1.343(2)
N4 C12 1.351(2)
C14 N3 1.3702(19)
N3 C15 1.386(2)
N3 H1N3 0.86(3)
C15 O3 1.226(2)
C15 C13 1.449(3)
C12 C13 1.362(2)
C13 C16 1.518(2)
C16 C18 1.523(3)
C16 C17 1.526(3)
C16 H16A 0.9800
C17 H17A 0.9600
C17 H17B 0.9600
C17 H17C 0.9600
C18 H18A 0.9600
C18 H18B 0.9600
C18 H18C 0.9600
O1 C1 1.362(2)
O1 C7 1.419(2)
N2 C9 1.491(2)
N2 C10 1.491(2)
N2 H2N2 0.89(2)
N2 H1N2 0.93(2)
N1 C6 1.427(2)
N1 C11 1.458(2)
N1 C8 1.471(2)
C11 C10 1.512(2)
C11 H11A 0.9700
C11 H11B 0.9700
C5 C6 1.382(2)
C5 C4 1.392(2)
C5 H5A 0.9300
C10 H10A 0.9700
C10 H10B 0.9700
C8 C9 1.508(2)
C8 H8A 0.9700
C8 H8B 0.9700
C3 C4 1.369(3)
C3 C2 1.383(3)
C3 H3A 0.9300
C1 C2 1.388(2)
C1 C6 1.415(2)
C9 H9A 0.9700
C9 H9B 0.9700
C4 H4A 0.9300
C2 H2A 0.9300
C7 H7A 0.9600
C7 H7B 0.9600
C7 H7C 0.9600

loop_
_geom_hbond_atom_site_label_D
_geom_hbond_atom_site_label_H
_geom_hbond_atom_site_label_A
_geom_hbond_site_symmetry_A
_geom_hbond_distance_DH
_geom_hbond_distance_HA
_geom_hbond_distance_DA
_geom_hbond_angle_DHA
_geom_hbond_publ_flag
N2 H2N2 O2 3_675 0.892(19) 1.881(19) 2.7713(18) 176(2) yes
N2 H1N2 N4 1_565 0.92(2) 1.987(19) 2.8923(19) 166.2(18) yes
N3 H1N3 O2 3_565 0.87(2) 2.02(3) 2.8799(18) 177(2) yes
C8 H8B O1 . 0.9700 2.3700 2.968(2) 119.00 yes
C9 H9B O3 1_665 0.9700 2.3800 3.234(2) 146.00 yes
C17 H17C O3 . 0.9600 2.3800 3.015(3) 123.00 yes
C10 H10B Cg2 3_675 0.9700 2.6500 3.4041(17) 134.00 yes

loop_
_geom_torsion_atom_site_label_1
_geom_torsion_atom_site_label_2
_geom_torsion_atom_site_label_3
_geom_torsion_atom_site_label_4
_geom_torsion
C12 N4 C14 O2 177.57(14)
C12 N4 C14 N3 -2.2(2)
O2 C14 N3 C15 179.40(15)
N4 C14 N3 C15 -0.8(2)
C14 N3 C15 O3 -177.21(17)
C14 N3 C15 C13 3.5(2)
C14 N4 C12 C13 2.6(2)
C14 N4 C12 Cl1 -177.68(11)
N4 C12 C13 C15 0.1(3)
Cl1 C12 C13 C15 -179.54(12)
N4 C12 C13 C16 177.04(17)
Cl1 C12 C13 C16 -2.6(2)
O3 C15 C13 C12 177.77(18)
N3 C15 C13 C12 -3.0(2)
O3 C15 C13 C16 0.7(3)
N3 C15 C13 C16 179.89(15)
C12 C13 C16 C18 -105.4(2)
C15 C13 C16 C18 71.4(2)
C12 C13 C16 C17 129.0(2)
C15 C13 C16 C17 -54.2(2)
C6 N1 C11 C10 171.16(13)
C8 N1 C11 C10 -59.59(16)
C9 N2 C10 C11 -56.62(16)
N1 C11 C10 N2 58.83(17)
C6 N1 C8 C9 -171.18(13)
C11 N1 C8 C9 58.72(17)
C7 O1 C1 C2 -10.5(3)
C7 O1 C1 C6 168.37(18)
C10 N2 C9 C8 55.06(16)
N1 C8 C9 N2 -56.08(18)
C2 C3 C4 C5 2.2(3)
C6 C5 C4 C3 -1.3(3)
C4 C5 C6 C1 -1.4(2)
C4 C5 C6 N1 -179.53(15)
O1 C1 C6 C5 -175.88(15)
C2 C1 C6 C5 3.0(2)
O1 C1 C6 N1 2.4(2)
C2 C1 C6 N1 -178.73(15)
C11 N1 C6 C5 14.0(2)
C8 N1 C6 C5 -113.80(17)
C11 N1 C6 C1 -164.14(14)
C8 N1 C6 C1 68.06(18)
C4 C3 C2 C1 -0.5(3)
O1 C1 C2 C3 176.69(17)
C6 C1 C2 C3 -2.1(3)
